data_4106282
loop_
_publ_author_name
'Yujie Sun'
'Julian P. Bigi'
'Nicholas A. Piro'
'Ming Lee Tang'
'Jeffrey R. Long'
'Christopher J. Chang'

_publ_section_title
;
 Molecular Cobalt Pentapyridine Catalysts for Generating Hydrogen from
 Water
;
_journal_name_full 'Journal of the American Chemical Society'
_journal_page_first 9212
_journal_page_last 9215
_journal_paper_doi 10.1021/ja202743r
_journal_volume 133
_journal_year 2011
_chemical_formula_sum 'C31 H27 F6 N5 O7 S2 Zn'
_chemical_formula_weight 825.07
_chemical_name_common '[(PY5Me2)Zn(H2O)](OTf)2'
_chemical_name_systematic
; 
 ? 
;
_space_group_IT_number 2
_symmetry_cell_setting triclinic
_symmetry_space_group_name_Hall '-P 1'
_symmetry_space_group_name_H-M 'P -1'
_atom_sites_solution_hydrogens geom
_atom_sites_solution_primary direct
_atom_sites_solution_secondary difmap
_audit_creation_method SHELXL-97
_cell_angle_alpha 90.454(2)
_cell_angle_beta 116.072(2)
_cell_angle_gamma 119.587(2)
_cell_formula_units_Z 2
_cell_length_a 12.5328(5)
_cell_length_b 12.6860(5)
_cell_length_c 14.0939(6)
_cell_measurement_reflns_used 9569
_cell_measurement_temperature 100(2)
_cell_measurement_theta_max 39.05
_cell_measurement_theta_min 2.93
_cell_volume 1676.20(14)
_computing_cell_refinement 'Bruker SAINT'
_computing_data_collection 'Bruker APEX2'
_computing_data_reduction 'Bruker SAINT'
_computing_molecular_graphics 'Bruker SHELXTL'
_computing_publication_material 'Bruker SHELXTL'
_computing_structure_refinement 'SHELXL-97 (Sheldrick, 1997)'
_computing_structure_solution 'SHELXS-97 (Sheldrick, 1990)'
_diffrn_ambient_temperature 100(2)
_diffrn_measured_fraction_theta_full 0.995
_diffrn_measured_fraction_theta_max 0.995
_diffrn_measurement_device_type 'Bruker APEX-II CCD'
_diffrn_measurement_method '\f and \w scans'
_diffrn_radiation_monochromator graphite
_diffrn_radiation_source 'fine-focus sealed tube'
_diffrn_radiation_type MoK\a
_diffrn_radiation_wavelength 0.71073
_diffrn_reflns_av_R_equivalents 0.0298
_diffrn_reflns_av_sigmaI/netI 0.0252
_diffrn_reflns_limit_h_max 20
_diffrn_reflns_limit_h_min -20
_diffrn_reflns_limit_k_max 20
_diffrn_reflns_limit_k_min -20
_diffrn_reflns_limit_l_max 21
_diffrn_reflns_limit_l_min -22
_diffrn_reflns_number 81512
_diffrn_reflns_theta_full 34.97
_diffrn_reflns_theta_max 34.97
_diffrn_reflns_theta_min 1.68
_diffrn_standards_number 0
_exptl_absorpt_coefficient_mu 0.946
_exptl_absorpt_correction_T_max 0.7479
_exptl_absorpt_correction_T_min 0.7142
_exptl_absorpt_correction_type multi-scan
_exptl_absorpt_process_details SADBAS
_exptl_crystal_colour colorless
_exptl_crystal_density_diffrn 1.635
_exptl_crystal_description rod
_exptl_crystal_F_000 840
_exptl_crystal_size_max 0.05
_exptl_crystal_size_mid 0.04
_exptl_crystal_size_min 0.03
_refine_diff_density_max 0.709
_refine_diff_density_min -0.537
_refine_diff_density_rms 0.071
_refine_ls_extinction_method none
_refine_ls_goodness_of_fit_ref 1.038
_refine_ls_hydrogen_treatment mixed
_refine_ls_matrix_type full
_refine_ls_number_parameters 477
_refine_ls_number_reflns 14657
_refine_ls_number_restraints 3
_refine_ls_restrained_S_all 1.038
_refine_ls_R_factor_all 0.0401
_refine_ls_R_factor_gt 0.0312
_refine_ls_shift/su_max 0.001
_refine_ls_shift/su_mean 0.000
_refine_ls_structure_factor_coef Fsqd
_refine_ls_weighting_details 'calc w=1/[\s^2^(Fo^2^)+(0.0384P)^2^+0.8107P] where P=(Fo^2^+2Fc^2^)/3'
_refine_ls_weighting_scheme calc
_refine_ls_wR_factor_gt 0.0793
_refine_ls_wR_factor_ref 0.0840
_reflns_number_gt 12454
_reflns_number_total 14657
_reflns_threshold_expression >2sigma(I)
_cod_data_source_file ja202743r_si_004.cif
_cod_data_source_block shelxl
_cod_original_cell_volume 1676.19(12)
_cod_database_code 4106282

loop_
_symmetry_equiv_pos_as_xyz
'x, y, z'
'-x, -y, -z'

loop_
_atom_site_label
_atom_site_type_symbol
_atom_site_fract_x
_atom_site_fract_y
_atom_site_fract_z
_atom_site_U_iso_or_equiv
_atom_site_adp_type
_atom_site_occupancy
_atom_site_symmetry_multiplicity
_atom_site_calc_flag
_atom_site_refinement_flags
Zn1 Zn 0.004225(13) 0.279039(11) 0.285633(10) 0.01127(3) Uani 1 1 d .
S1 S 0.43198(3) 0.51802(3) 0.23459(2) 0.01440(5) Uani 1 1 d .
S2 S 0.24699(3) 0.01657(2) 0.29843(2) 0.01466(5) Uani 1 1 d .
F1 F 0.46474(10) 0.38162(7) 0.12003(7) 0.02622(16) Uani 1 1 d .
F2 F 0.40296(9) 0.50161(8) 0.03770(6) 0.02440(15) Uani 1 1 d .
F3 F 0.61826(8) 0.58248(7) 0.17069(6) 0.02134(14) Uani 1 1 d .
F4 F 0.37147(11) 0.20446(8) 0.22790(9) 0.0357(2) Uani 1 1 d .
F5 F 0.15133(12) 0.06912(11) 0.11107(8) 0.0416(2) Uani 1 1 d .
F6 F 0.30608(13) 0.02435(10) 0.14114(9) 0.0401(2) Uani 1 1 d .
O1 O 0.46669(10) 0.64558(8) 0.24268(8) 0.02013(16) Uani 1 1 d .
O2 O 0.28015(9) 0.42105(9) 0.17869(8) 0.02245(17) Uani 1 1 d .
O3 O 0.51875(10) 0.49945(9) 0.33237(7) 0.01960(16) Uani 1 1 d .
O4 O 0.14768(10) 0.25598(9) 0.27019(9) 0.02208(18) Uani 1 1 d D
O5 O 0.23607(11) 0.10487(9) 0.35362(8) 0.02175(17) Uani 1 1 d .
O6 O 0.37530(11) 0.01940(10) 0.36374(9) 0.0278(2) Uani 1 1 d .
O7 O 0.11834(11) -0.10706(9) 0.24017(9) 0.0273(2) Uani 1 1 d .
N1 N -0.05605(10) 0.32913(8) 0.13240(8) 0.01368(15) Uani 1 1 d .
N2 N -0.14594(10) 0.30494(8) 0.29439(8) 0.01269(15) Uani 1 1 d .
N3 N 0.03194(10) 0.21958(9) 0.43265(8) 0.01406(15) Uani 1 1 d .
N4 N -0.16079(11) 0.07797(9) 0.21328(8) 0.01582(16) Uani 1 1 d .
N5 N 0.15572(10) 0.48097(8) 0.35211(8) 0.01336(15) Uani 1 1 d .
C1 C 0.48163(12) 0.49393(11) 0.13578(9) 0.01641(18) Uani 1 1 d .
C2 C -0.09159(11) 0.41450(9) 0.12399(8) 0.01221(16) Uani 1 1 d .
C3 C -0.15988(12) 0.43032(11) 0.02145(9) 0.01635(18) Uani 1 1 d .
H3 H -0.1862 0.4895 0.0160 0.020 Uiso 1 1 calc R
C4 C -0.18934(13) 0.35916(12) -0.07282(9) 0.0186(2) Uani 1 1 d .
H4 H -0.2378 0.3678 -0.1432 0.022 Uiso 1 1 calc R
C5 C -0.14710(13) 0.27566(11) -0.06255(9) 0.0185(2) Uani 1 1 d .
H5 H -0.1633 0.2276 -0.1251 0.022 Uiso 1 1 calc R
C6 C -0.08050(13) 0.26407(10) 0.04160(9) 0.01694(19) Uani 1 1 d .
H6 H -0.0507 0.2073 0.0491 0.020 Uiso 1 1 calc R
C7 C -0.04900(11) 0.49626(9) 0.23202(8) 0.01216(16) Uani 1 1 d .
C8 C -0.07810(12) 0.60016(10) 0.20630(10) 0.01651(19) Uani 1 1 d .
H8A H -0.0293 0.6480 0.1681 0.025 Uiso 1 1 calc R
H8B H -0.0425 0.6575 0.2753 0.025 Uiso 1 1 calc R
H8C H -0.1810 0.5612 0.1591 0.025 Uiso 1 1 calc R
C9 C -0.13831(11) 0.41342(10) 0.28188(9) 0.01282(16) Uani 1 1 d .
C10 C -0.22976(12) 0.22562(10) 0.33103(9) 0.01464(17) Uani 1 1 d .
C11 C -0.31017(13) 0.25368(12) 0.35635(10) 0.0191(2) Uani 1 1 d .
H11 H -0.3719 0.1960 0.3793 0.023 Uiso 1 1 calc R
C12 C -0.29885(13) 0.36703(12) 0.34765(10) 0.0199(2) Uani 1 1 d .
H12 H -0.3509 0.3888 0.3666 0.024 Uiso 1 1 calc R
C13 C -0.21142(13) 0.44838(11) 0.31125(10) 0.01713(19) Uani 1 1 d .
H13 H -0.2014 0.5271 0.3064 0.021 Uiso 1 1 calc R
C14 C -0.23122(12) 0.10463(10) 0.34632(10) 0.01573(18) Uani 1 1 d .
C15 C -0.34665(14) 0.02089(13) 0.37463(12) 0.0236(2) Uani 1 1 d .
H15A H -0.3225 0.0659 0.4451 0.035 Uiso 1 1 calc R
H15B H -0.3515 -0.0581 0.3804 0.035 Uiso 1 1 calc R
H15C H -0.4393 0.0017 0.3164 0.035 Uiso 1 1 calc R
C16 C -0.08327(12) 0.14281(10) 0.44200(9) 0.01413(17) Uani 1 1 d .
C17 C 0.16045(13) 0.24874(11) 0.51196(10) 0.0186(2) Uani 1 1 d .
H17 H 0.2406 0.3013 0.5041 0.022 Uiso 1 1 calc R
C18 C 0.18209(14) 0.20598(12) 0.60484(10) 0.0214(2) Uani 1 1 d .
H18 H 0.2745 0.2281 0.6591 0.026 Uiso 1 1 calc R
C19 C 0.06548(15) 0.13047(12) 0.61605(10) 0.0225(2) Uani 1 1 d .
H19 H 0.0767 0.1010 0.6794 0.027 Uiso 1 1 calc R
C20 C -0.06851(14) 0.09786(12) 0.53381(10) 0.0199(2) Uani 1 1 d .
H20 H -0.1498 0.0450 0.5402 0.024 Uiso 1 1 calc R
C21 C -0.26187(12) 0.02716(10) 0.24167(9) 0.01673(19) Uani 1 1 d .
C22 C -0.38436(14) -0.09445(12) 0.18228(11) 0.0257(3) Uani 1 1 d .
H22 H -0.4580 -0.1278 0.1994 0.031 Uiso 1 1 calc R
C23 C -0.39785(18) -0.16644(12) 0.09795(12) 0.0338(3) Uani 1 1 d .
H23 H -0.4812 -0.2489 0.0565 0.041 Uiso 1 1 calc R
C24 C -0.28855(19) -0.11680(12) 0.07488(12) 0.0324(3) Uani 1 1 d .
H24 H -0.2928 -0.1658 0.0204 0.039 Uiso 1 1 calc R
C25 C -0.17339(16) 0.00597(11) 0.13360(10) 0.0234(2) Uani 1 1 d .
H25 H -0.0993 0.0414 0.1169 0.028 Uiso 1 1 calc R
C26 C 0.11199(11) 0.55809(9) 0.31357(8) 0.01266(16) Uani 1 1 d .
C27 C 0.29601(12) 0.53199(11) 0.41873(9) 0.01635(18) Uani 1 1 d .
H27 H 0.3260 0.4772 0.4450 0.020 Uiso 1 1 calc R
C28 C 0.39921(12) 0.66037(11) 0.45117(10) 0.0185(2) Uani 1 1 d .
H28 H 0.4974 0.6929 0.4984 0.022 Uiso 1 1 calc R
C29 C 0.35468(12) 0.73976(10) 0.41266(10) 0.01804(19) Uani 1 1 d .
H29 H 0.4222 0.8283 0.4333 0.022 Uiso 1 1 calc R
C30 C 0.21005(12) 0.68837(10) 0.34348(9) 0.01598(18) Uani 1 1 d .
H30 H 0.1780 0.7418 0.3166 0.019 Uiso 1 1 calc R
C31 C 0.26995(15) 0.08215(12) 0.18877(11) 0.0219(2) Uani 1 1 d .
H@2 H 0.1980(18) 0.3038(15) 0.2471(15) 0.033 Uiso 1 1 d D
H@1 H 0.177(2) 0.2104(15) 0.2939(15) 0.033 Uiso 1 1 d D

loop_
_atom_site_aniso_label
_atom_site_aniso_U_11
_atom_site_aniso_U_22
_atom_site_aniso_U_33
_atom_site_aniso_U_23
_atom_site_aniso_U_13
_atom_site_aniso_U_12
Zn1 0.01285(6) 0.01078(5) 0.01400(6) 0.00583(4) 0.00881(4) 0.00722(4)
S1 0.01434(11) 0.01617(11) 0.01544(11) 0.00747(9) 0.00917(9) 0.00877(9)
S2 0.01943(12) 0.01242(10) 0.01785(11) 0.00735(9) 0.01231(10) 0.00996(9)
F1 0.0361(4) 0.0189(3) 0.0281(4) 0.0057(3) 0.0186(4) 0.0161(3)
F2 0.0239(4) 0.0383(4) 0.0159(3) 0.0120(3) 0.0108(3) 0.0197(3)
F3 0.0158(3) 0.0245(3) 0.0244(4) 0.0060(3) 0.0128(3) 0.0094(3)
F4 0.0431(5) 0.0182(4) 0.0501(6) 0.0176(4) 0.0337(5) 0.0110(4)
F5 0.0449(6) 0.0576(6) 0.0246(4) 0.0234(4) 0.0152(4) 0.0319(5)
F6 0.0715(7) 0.0390(5) 0.0450(5) 0.0218(4) 0.0486(6) 0.0364(5)
O1 0.0235(4) 0.0193(4) 0.0264(4) 0.0103(3) 0.0161(4) 0.0144(3)
O2 0.0151(4) 0.0249(4) 0.0236(4) 0.0106(3) 0.0111(3) 0.0075(3)
O3 0.0216(4) 0.0233(4) 0.0157(4) 0.0088(3) 0.0087(3) 0.0142(3)
O4 0.0276(4) 0.0225(4) 0.0394(5) 0.0205(4) 0.0271(4) 0.0198(4)
O5 0.0353(5) 0.0212(4) 0.0244(4) 0.0115(3) 0.0206(4) 0.0208(4)
O6 0.0306(5) 0.0339(5) 0.0291(5) 0.0144(4) 0.0148(4) 0.0247(5)
O7 0.0269(5) 0.0136(4) 0.0371(5) 0.0070(4) 0.0198(4) 0.0054(3)
N1 0.0173(4) 0.0117(3) 0.0148(4) 0.0053(3) 0.0100(3) 0.0083(3)
N2 0.0134(4) 0.0131(3) 0.0149(4) 0.0064(3) 0.0088(3) 0.0080(3)
N3 0.0147(4) 0.0137(4) 0.0145(4) 0.0057(3) 0.0078(3) 0.0080(3)
N4 0.0203(4) 0.0122(4) 0.0153(4) 0.0060(3) 0.0101(3) 0.0082(3)
N5 0.0131(4) 0.0127(3) 0.0144(4) 0.0045(3) 0.0073(3) 0.0069(3)
C1 0.0166(5) 0.0178(4) 0.0155(4) 0.0056(4) 0.0082(4) 0.0099(4)
C2 0.0125(4) 0.0115(4) 0.0140(4) 0.0050(3) 0.0078(3) 0.0065(3)
C3 0.0168(5) 0.0203(5) 0.0153(4) 0.0076(4) 0.0084(4) 0.0121(4)
C4 0.0187(5) 0.0235(5) 0.0140(4) 0.0069(4) 0.0084(4) 0.0119(4)
C5 0.0221(5) 0.0171(4) 0.0151(4) 0.0046(4) 0.0109(4) 0.0089(4)
C6 0.0248(5) 0.0144(4) 0.0169(5) 0.0066(4) 0.0136(4) 0.0116(4)
C7 0.0144(4) 0.0110(4) 0.0142(4) 0.0054(3) 0.0085(4) 0.0079(3)
C8 0.0194(5) 0.0144(4) 0.0213(5) 0.0080(4) 0.0116(4) 0.0118(4)
C9 0.0137(4) 0.0133(4) 0.0140(4) 0.0050(3) 0.0079(4) 0.0084(4)
C10 0.0147(4) 0.0163(4) 0.0173(4) 0.0082(4) 0.0104(4) 0.0093(4)
C11 0.0207(5) 0.0252(5) 0.0239(5) 0.0138(4) 0.0169(5) 0.0157(5)
C12 0.0232(5) 0.0270(5) 0.0235(5) 0.0123(4) 0.0169(5) 0.0183(5)
C13 0.0212(5) 0.0206(5) 0.0195(5) 0.0089(4) 0.0134(4) 0.0151(4)
C14 0.0159(4) 0.0154(4) 0.0209(5) 0.0100(4) 0.0129(4) 0.0087(4)
C15 0.0224(5) 0.0245(5) 0.0349(7) 0.0190(5) 0.0219(5) 0.0135(5)
C16 0.0183(5) 0.0146(4) 0.0149(4) 0.0071(3) 0.0110(4) 0.0102(4)
C17 0.0168(5) 0.0161(4) 0.0188(5) 0.0062(4) 0.0070(4) 0.0083(4)
C18 0.0236(5) 0.0194(5) 0.0162(5) 0.0063(4) 0.0056(4) 0.0126(5)
C19 0.0327(6) 0.0242(5) 0.0152(5) 0.0101(4) 0.0123(5) 0.0186(5)
C20 0.0276(6) 0.0226(5) 0.0198(5) 0.0129(4) 0.0170(5) 0.0160(5)
C21 0.0169(5) 0.0126(4) 0.0176(5) 0.0074(4) 0.0080(4) 0.0069(4)
C22 0.0212(6) 0.0148(5) 0.0270(6) 0.0082(4) 0.0093(5) 0.0035(4)
C23 0.0368(8) 0.0137(5) 0.0235(6) 0.0031(4) 0.0085(6) 0.0025(5)
C24 0.0513(9) 0.0143(5) 0.0214(6) 0.0046(4) 0.0186(6) 0.0117(6)
C25 0.0371(7) 0.0145(5) 0.0191(5) 0.0070(4) 0.0173(5) 0.0121(5)
C26 0.0147(4) 0.0118(4) 0.0130(4) 0.0040(3) 0.0085(4) 0.0071(3)
C27 0.0136(4) 0.0174(4) 0.0173(5) 0.0058(4) 0.0077(4) 0.0082(4)
C28 0.0139(4) 0.0184(5) 0.0172(5) 0.0034(4) 0.0075(4) 0.0055(4)
C29 0.0170(5) 0.0134(4) 0.0177(5) 0.0027(4) 0.0097(4) 0.0040(4)
C30 0.0186(5) 0.0115(4) 0.0165(4) 0.0040(3) 0.0097(4) 0.0068(4)
C31 0.0295(6) 0.0192(5) 0.0227(5) 0.0099(4) 0.0177(5) 0.0133(5)

loop_
_atom_type_symbol
_atom_type_description
_atom_type_scat_dispersion_real
_atom_type_scat_dispersion_imag
_atom_type_scat_source
C C 0.0033 0.0016 'International Tables Vol C Tables 4.2.6.8 and 6.1.1.4'
H H 0.0000 0.0000 'International Tables Vol C Tables 4.2.6.8 and 6.1.1.4'
N N 0.0061 0.0033 'International Tables Vol C Tables 4.2.6.8 and 6.1.1.4'
O O 0.0106 0.0060 'International Tables Vol C Tables 4.2.6.8 and 6.1.1.4'
F F 0.0171 0.0103 'International Tables Vol C Tables 4.2.6.8 and 6.1.1.4'
S S 0.1246 0.1234 'International Tables Vol C Tables 4.2.6.8 and 6.1.1.4'
Zn Zn 0.2839 1.4301 'International Tables Vol C Tables 4.2.6.8 and 6.1.1.4'

loop_
_geom_angle_atom_site_label_1
_geom_angle_atom_site_label_2
_geom_angle_atom_site_label_3
_geom_angle
O4 Zn1 N2 177.30(4)
O4 Zn1 N3 96.31(4)
N2 Zn1 N3 86.38(3)
O4 Zn1 N5 91.19(4)
N2 Zn1 N5 88.45(3)
N3 Zn1 N5 102.10(4)
O4 Zn1 N1 91.50(4)
N2 Zn1 N1 85.79(3)
N3 Zn1 N1 171.25(4)
N5 Zn1 N1 81.60(3)
O4 Zn1 N4 92.35(4)
N2 Zn1 N4 87.91(4)
N3 Zn1 N4 79.72(4)
N5 Zn1 N4 175.82(4)
N1 Zn1 N4 96.08(4)
O3 S1 O1 115.80(6)
O3 S1 O2 115.00(5)
O1 S1 O2 114.44(6)
O3 S1 C1 104.12(5)
O1 S1 C1 102.25(5)
O2 S1 C1 102.68(5)
O7 S2 O6 115.44(6)
O7 S2 O5 114.73(6)
O6 S2 O5 114.07(6)
O7 S2 C31 103.70(6)
O6 S2 C31 103.74(6)
O5 S2 C31 102.96(5)
Zn1 O4 H@2 122.1(13)
Zn1 O4 H@1 129.8(13)
H@2 O4 H@1 107.3(15)
C6 N1 C2 119.09(9)
C6 N1 Zn1 121.85(7)
C2 N1 Zn1 118.21(7)
C9 N2 C10 120.49(9)
C9 N2 Zn1 118.47(7)
C10 N2 Zn1 120.00(7)
C17 N3 C16 118.82(9)
C17 N3 Zn1 121.17(8)
C16 N3 Zn1 119.78(7)
C25 N4 C21 119.10(10)
C25 N4 Zn1 122.03(8)
C21 N4 Zn1 118.53(7)
C27 N5 C26 118.71(9)
C27 N5 Zn1 121.52(7)
C26 N5 Zn1 119.07(7)
F1 C1 F3 107.28(9)
F1 C1 F2 107.84(9)
F3 C1 F2 107.20(9)
F1 C1 S1 112.43(8)
F3 C1 S1 110.97(8)
F2 C1 S1 110.89(8)
N1 C2 C3 120.56(10)
N1 C2 C7 117.46(9)
C3 C2 C7 121.94(9)
C4 C3 C2 119.87(10)
C4 C3 H3 120.1
C2 C3 H3 120.1
C5 C4 C3 119.02(10)
C5 C4 H4 120.5
C3 C4 H4 120.5
C4 C5 C6 118.11(10)
C4 C5 H5 120.9
C6 C5 H5 120.9
N1 C6 C5 123.24(10)
N1 C6 H6 118.4
C5 C6 H6 118.4
C8 C7 C26 109.51(8)
C8 C7 C9 108.84(8)
C26 C7 C9 110.74(8)
C8 C7 C2 109.03(8)
C26 C7 C2 108.57(8)
C9 C7 C2 110.14(8)
C7 C8 H8A 109.5
C7 C8 H8B 109.5
H8A C8 H8B 109.5
C7 C8 H8C 109.5
H8A C8 H8C 109.5
H8B C8 H8C 109.5
N2 C9 C13 120.67(10)
N2 C9 C7 118.37(9)
C13 C9 C7 120.95(9)
N2 C10 C11 120.83(10)
N2 C10 C14 118.08(9)
C11 C10 C14 121.08(9)
C12 C11 C10 119.01(10)
C12 C11 H11 120.5
C10 C11 H11 120.5
C13 C12 C11 119.71(10)
C13 C12 H12 120.1
C11 C12 H12 120.1
C12 C13 C9 119.17(10)
C12 C13 H13 120.4
C9 C13 H13 120.4
C15 C14 C10 109.23(9)
C15 C14 C21 108.88(10)
C10 C14 C21 112.29(9)
C15 C14 C16 109.54(9)
C10 C14 C16 108.89(9)
C21 C14 C16 107.99(9)
C14 C15 H15A 109.5
C14 C15 H15B 109.5
H15A C15 H15B 109.5
C14 C15 H15C 109.5
H15A C15 H15C 109.5
H15B C15 H15C 109.5
N3 C16 C20 120.70(10)
N3 C16 C14 117.77(9)
C20 C16 C14 121.51(10)
N3 C17 C18 123.27(11)
N3 C17 H17 118.4
C18 C17 H17 118.4
C19 C18 C17 118.04(11)
C19 C18 H18 121.0
C17 C18 H18 121.0
C18 C19 C20 119.33(11)
C18 C19 H19 120.3
C20 C19 H19 120.3
C19 C20 C16 119.80(11)
C19 C20 H20 120.1
C16 C20 H20 120.1
N4 C21 C22 120.44(11)
N4 C21 C14 117.50(9)
C22 C21 C14 121.91(11)
C23 C22 C21 119.60(13)
C23 C22 H22 120.2
C21 C22 H22 120.2
C24 C23 C22 119.39(12)
C24 C23 H23 120.3
C22 C23 H23 120.3
C25 C24 C23 117.88(13)
C25 C24 H24 121.1
C23 C24 H24 121.1
N4 C25 C24 123.30(13)
N4 C25 H25 118.3
C24 C25 H25 118.3
N5 C26 C30 120.81(10)
N5 C26 C7 117.70(9)
C30 C26 C7 121.44(9)
N5 C27 C28 123.49(10)
N5 C27 H27 118.3
C28 C27 H27 118.3
C29 C28 C27 117.95(11)
C29 C28 H28 121.0
C27 C28 H28 121.0
C28 C29 C30 119.22(10)
C28 C29 H29 120.4
C30 C29 H29 120.4
C29 C30 C26 119.81(10)
C29 C30 H30 120.1
C26 C30 H30 120.1
F4 C31 F5 107.31(11)
F4 C31 F6 107.84(11)
F5 C31 F6 107.96(11)
F4 C31 S2 111.13(9)
F5 C31 S2 111.67(9)
F6 C31 S2 110.75(9)

loop_
_geom_bond_atom_site_label_1
_geom_bond_atom_site_label_2
_geom_bond_distance
Zn1 O4 2.0562(8)
Zn1 N2 2.1164(9)
Zn1 N3 2.1526(9)
Zn1 N5 2.1542(9)
Zn1 N1 2.1680(9)
Zn1 N4 2.1723(10)
S1 O3 1.4416(9)
S1 O1 1.4420(9)
S1 O2 1.4527(9)
S1 C1 1.8338(12)
S2 O7 1.4326(10)
S2 O6 1.4408(10)
S2 O5 1.4525(9)
S2 C31 1.8271(12)
F1 C1 1.3342(13)
F2 C1 1.3385(13)
F3 C1 1.3369(13)
F4 C31 1.3231(15)
F5 C31 1.3267(17)
F6 C31 1.3345(15)
O4 H@2 0.823(9)
O4 H@1 0.826(9)
N1 C6 1.3422(14)
N1 C2 1.3480(13)
N2 C9 1.3502(13)
N2 C10 1.3506(13)
N3 C17 1.3427(15)
N3 C16 1.3533(14)
N4 C25 1.3438(15)
N4 C21 1.3504(15)
N5 C27 1.3444(14)
N5 C26 1.3523(13)
C2 C3 1.3958(15)
C2 C7 1.5469(14)
C3 C4 1.3918(16)
C3 H3 0.9500
C4 C5 1.3828(17)
C4 H4 0.9500
C5 C6 1.3859(16)
C5 H5 0.9500
C6 H6 0.9500
C7 C8 1.5388(14)
C7 C26 1.5465(15)
C7 C9 1.5469(14)
C8 H8A 0.9800
C8 H8B 0.9800
C8 H8C 0.9800
C9 C13 1.3926(15)
C10 C11 1.3922(16)
C10 C14 1.5439(15)
C11 C12 1.3854(17)
C11 H11 0.9500
C12 C13 1.3837(16)
C12 H12 0.9500
C13 H13 0.9500
C14 C15 1.5418(15)
C14 C21 1.5476(16)
C14 C16 1.5480(16)
C15 H15A 0.9800
C15 H15B 0.9800
C15 H15C 0.9800
C16 C20 1.3925(15)
C17 C18 1.3878(17)
C17 H17 0.9500
C18 C19 1.3788(19)
C18 H18 0.9500
C19 C20 1.3893(19)
C19 H19 0.9500
C20 H20 0.9500
C21 C22 1.3960(16)
C22 C23 1.389(2)
C22 H22 0.9500
C23 C24 1.386(2)
C23 H23 0.9500
C24 C25 1.3797(19)
C24 H24 0.9500
C25 H25 0.9500
C26 C30 1.3955(14)
C27 C28 1.3866(16)
C27 H27 0.9500
C28 C29 1.3848(17)
C28 H28 0.9500
C29 C30 1.3895(17)
C29 H29 0.9500
C30 H30 0.9500
